data_7007323
loop_
_publ_author_name
'Konarev, Dmitri V.'
'Khasanov, Salavat S.'
'Kovalevsky, Andrey Y.'
'Saito, Gunzi'
'Otsuka, Akihiro'
'Lyubovskaya, Rimma N.'

_publ_section_title
;
 Structural aspects of two-stage dimerization in an ionic C60 complex
 with bis(benzene)chromium: Cr(C6H6)2.C60.C6H4Cl2.
;
_journal_issue 30
_journal_name_full 'Dalton transactions (Cambridge, England : 2003)'
_journal_page_first 3716
_journal_page_last 3720
_journal_paper_doi 10.1039/b603685f
_journal_year 2006
_chemical_formula_moiety 'C60-, C12 H12 CR1+, C6 H4 Cl2'
_chemical_formula_sum 'C78 H16 Cl2 Cr'
_chemical_formula_weight 1075.81
_chemical_name_systematic
;
?
;
_space_group_IT_number 14
_symmetry_cell_setting monoclinic
_symmetry_space_group_name_Hall '-P 2ybc'
_symmetry_space_group_name_H-M 'P 1 21/c 1'
_atom_sites_solution_hydrogens geom
_atom_sites_solution_primary direct
_atom_sites_solution_secondary difmap
_audit_creation_method SHELXL-97
_cell_angle_alpha 90.00
_cell_angle_beta 112.225(8)
_cell_angle_gamma 90.00
_cell_formula_units_Z 4
_cell_length_a 15.604(4)
_cell_length_b 15.313(4)
_cell_length_c 19.461(5)
_cell_measurement_temperature 293(2)
_cell_measurement_theta_max 26.0
_cell_measurement_theta_min 2.5
_cell_volume 4304.6(19)
_computing_cell_refinement 'Bruker SMART'
_computing_data_collection 'Bruker SMART'
_computing_data_reduction 'Bruker SMART'
_computing_molecular_graphics 'Bruker SHELXTL'
_computing_publication_material 'Bruker SHELXTL'
_computing_structure_refinement 'SHELXL-97 (Sheldrick, 1997)'
_computing_structure_solution 'SHELXL-97 (Sheldrick, 1997)'
_diffrn_ambient_temperature 250(2)
_diffrn_measured_fraction_theta_full 0.995
_diffrn_measured_fraction_theta_max 0.995
_diffrn_measurement_device_type 'CCD area detector'
_diffrn_measurement_method 'phi and omega scans'
_diffrn_radiation_monochromator graphite
_diffrn_radiation_source 'fine-focus sealed tube'
_diffrn_radiation_type MoK\a
_diffrn_radiation_wavelength 0.71073
_diffrn_reflns_av_R_equivalents 0.0284
_diffrn_reflns_av_sigmaI/netI 0.0178
_diffrn_reflns_limit_h_max 20
_diffrn_reflns_limit_h_min -20
_diffrn_reflns_limit_k_max 20
_diffrn_reflns_limit_k_min -20
_diffrn_reflns_limit_l_max 26
_diffrn_reflns_limit_l_min -26
_diffrn_reflns_number 67618
_diffrn_reflns_theta_full 28.57
_diffrn_reflns_theta_max 28.57
_diffrn_reflns_theta_min 1.75
_exptl_absorpt_coefficient_mu 0.450
_exptl_absorpt_correction_T_max 0.8731
_exptl_absorpt_correction_T_min 0.8359
_exptl_absorpt_correction_type none
_exptl_crystal_colour BLACK
_exptl_crystal_density_diffrn 1.660
_exptl_crystal_density_method 'not measured'
_exptl_crystal_description PRISM
_exptl_crystal_F_000 2168
_exptl_crystal_size_max 0.40
_exptl_crystal_size_mid 0.30
_exptl_crystal_size_min 0.30
_refine_diff_density_max 0.659
_refine_diff_density_min -0.473
_refine_diff_density_rms 0.046
_refine_ls_extinction_method none
_refine_ls_goodness_of_fit_ref 1.037
_refine_ls_hydrogen_treatment constr
_refine_ls_matrix_type full
_refine_ls_number_parameters 852
_refine_ls_number_reflns 10934
_refine_ls_number_restraints 2174
_refine_ls_restrained_S_all 1.073
_refine_ls_R_factor_all 0.0622
_refine_ls_R_factor_gt 0.0456
_refine_ls_shift/su_max 0.003
_refine_ls_shift/su_mean 0.000
_refine_ls_structure_factor_coef Fsqd
_refine_ls_weighting_details 'calc w=1/[\s^2^(Fo^2^)+(0.0849P)^2^+0.6934P] where P=(Fo^2^+2Fc^2^)/3'
_refine_ls_weighting_scheme calc
_refine_ls_wR_factor_gt 0.1311
_refine_ls_wR_factor_ref 0.1439
_reflns_number_gt 8238
_reflns_number_total 10934
_reflns_threshold_expression >2sigma(I)
_cod_data_source_file b603685f.txt
_cod_data_source_block bz2CrC60C6H4Cl2at250K
_cod_depositor_comments
;
The following automatic conversions were performed:
'_symmetry_cell_setting' value 'MONOCLINIC' changed to 'monoclinic'
according to '/home/saulius/struct/CIF-dictionaries/cif_core.dic'
dictionary named 'cif_core.dic' version 2.4.1 from
2010-06-29.

'_exptl_absorpt_correction_type' value 'NONE' changed to
'none' according to '/home/saulius/struct/CIF-dictionaries/cif_core.dic'
dictionary named 'cif_core.dic' version 2.4.1 from 2010-06-29.

Automatic conversion script
Id: cif_fix_enum 1527 2010-12-29 10:47:43Z saulius 
;
_cod_original_cell_volume 4305(2)
_cod_original_sg_symbol_H-M 'P 21/c'
_cod_database_code 7007323

loop_
_symmetry_equiv_pos_as_xyz
'x, y, z'
'-x, y+1/2, -z+1/2'
'-x, -y, -z'
'x, -y-1/2, z-1/2'

loop_
_atom_site_label
_atom_site_type_symbol
_atom_site_fract_x
_atom_site_fract_y
_atom_site_fract_z
_atom_site_U_iso_or_equiv
_atom_site_adp_type
_atom_site_occupancy
_atom_site_symmetry_multiplicity
_atom_site_calc_flag
_atom_site_refinement_flags
_atom_site_disorder_assembly
_atom_site_disorder_group
Cr1A Cr 0.36594(10) 0.84051(13) 0.75620(8) 0.0284(5) Uani 0.486(14) 1 d PDU A 1
C1A C 0.3662(6) 0.7071(2) 0.7890(3) 0.0612(16) Uani 0.486(14) 1 d PGDU A 1
H1A H 0.3794 0.6823 0.8355 0.073 Uiso 0.486(14) 1 calc PR A 1
C2A C 0.4365(3) 0.7194(3) 0.7626(4) 0.0578(17) Uani 0.486(14) 1 d PGDU A 1
H2A H 0.4968 0.7028 0.7915 0.069 Uiso 0.486(14) 1 calc PR A 1
C3A C 0.4168(5) 0.7565(4) 0.6931(4) 0.0671(19) Uani 0.486(14) 1 d PGDU A 1
H3A H 0.4639 0.7647 0.6754 0.081 Uiso 0.486(14) 1 calc PR A 1
C4A C 0.3267(6) 0.7813(4) 0.65000(17) 0.073(2) Uani 0.486(14) 1 d PGDU A 1
H4A H 0.3136 0.8061 0.6035 0.087 Uiso 0.486(14) 1 calc PR A 1
C5A C 0.2564(3) 0.7690(3) 0.6764(4) 0.0685(18) Uani 0.486(14) 1 d PGDU A 1
H5A H 0.1961 0.7856 0.6476 0.082 Uiso 0.486(14) 1 calc PR A 1
C6A C 0.2761(4) 0.7319(3) 0.7459(4) 0.0673(17) Uani 0.486(14) 1 d PGDU A 1
H6A H 0.2290 0.7237 0.7636 0.081 Uiso 0.486(14) 1 calc PR A 1
C7A C 0.3985(7) 0.9014(3) 0.8615(2) 0.090(3) Uani 0.486(14) 1 d PGDU A 1
H7A H 0.4068 0.8776 0.9076 0.108 Uiso 0.486(14) 1 calc PR A 1
C8A C 0.4736(4) 0.9098(3) 0.8401(3) 0.078(2) Uani 0.486(14) 1 d PGDU A 1
H8A H 0.5321 0.8917 0.8718 0.094 Uiso 0.486(14) 1 calc PR A 1
C9A C 0.4612(4) 0.9454(3) 0.7713(4) 0.0741(17) Uani 0.486(14) 1 d PGDU A 1
H9A H 0.5115 0.9510 0.7569 0.089 Uiso 0.486(14) 1 calc PR A 1
C10A C 0.3738(7) 0.9725(2) 0.7239(3) 0.083(2) Uani 0.486(14) 1 d PGDU A 1
H10A H 0.3656 0.9962 0.6778 0.100 Uiso 0.486(14) 1 calc PR A 1
C11A C 0.2987(4) 0.9640(3) 0.7453(5) 0.089(2) Uani 0.486(14) 1 d PGDU A 1
H11A H 0.2403 0.9821 0.7136 0.107 Uiso 0.486(14) 1 calc PR A 1
C12A C 0.3111(5) 0.9285(4) 0.8141(5) 0.092(3) Uani 0.486(14) 1 d PGDU A 1
H12A H 0.2609 0.9228 0.8284 0.111 Uiso 0.486(14) 1 calc PR A 1
Cr1B Cr 0.36530(15) 0.84377(17) 0.75578(13) 0.0542(7) Uani 0.514(14) 1 d PDU A 2
C1B C 0.3956(6) 0.7089(2) 0.7827(3) 0.0677(18) Uani 0.514(14) 1 d PGDU A 2
H1B H 0.4268 0.6815 0.8280 0.081 Uiso 0.514(14) 1 calc PR A 2
C2B C 0.4442(3) 0.7372(4) 0.7400(5) 0.0754(19) Uani 0.514(14) 1 d PGDU A 2
H2B H 0.5079 0.7287 0.7567 0.091 Uiso 0.514(14) 1 calc PR A 2
C3B C 0.3977(5) 0.7781(4) 0.6723(4) 0.0779(19) Uani 0.514(14) 1 d PGDU A 2
H3B H 0.4302 0.7970 0.6437 0.093 Uiso 0.514(14) 1 calc PR A 2
C4B C 0.3025(5) 0.7907(3) 0.64730(17) 0.0712(17) Uani 0.514(14) 1 d PGDU A 2
H4B H 0.2714 0.8180 0.6020 0.085 Uiso 0.514(14) 1 calc PR A 2
C5B C 0.2539(2) 0.7624(4) 0.6900(4) 0.0705(18) Uani 0.514(14) 1 d PGDU A 2
H5B H 0.1903 0.7708 0.6733 0.085 Uiso 0.514(14) 1 calc PR A 2
C6B C 0.3005(6) 0.7215(3) 0.7578(4) 0.0700(17) Uani 0.514(14) 1 d PGDU A 2
H6B H 0.2680 0.7025 0.7863 0.084 Uiso 0.514(14) 1 calc PR A 2
C7B C 0.4218(6) 0.8974(3) 0.86481(18) 0.085(2) Uani 0.514(14) 1 d PGDU A 2
H7B H 0.4485 0.8702 0.9108 0.102 Uiso 0.514(14) 1 calc PR A 2
C8B C 0.4766(3) 0.9222(4) 0.8261(5) 0.099(3) Uani 0.514(14) 1 d PGDU A 2
H8B H 0.5400 0.9117 0.8461 0.119 Uiso 0.514(14) 1 calc PR A 2
C9B C 0.4367(6) 0.9629(4) 0.7574(5) 0.104(3) Uani 0.514(14) 1 d PGDU A 2
H9B H 0.4734 0.9795 0.7315 0.125 Uiso 0.514(14) 1 calc PR A 2
C10B C 0.3419(7) 0.9786(2) 0.7274(3) 0.087(2) Uani 0.514(14) 1 d PGDU A 2
H10B H 0.3152 1.0058 0.6815 0.104 Uiso 0.514(14) 1 calc PR A 2
C11B C 0.2871(4) 0.9538(3) 0.7662(4) 0.0697(16) Uani 0.514(14) 1 d PGDU A 2
H11B H 0.2237 0.9643 0.7461 0.084 Uiso 0.514(14) 1 calc PR A 2
C12B C 0.3271(6) 0.9131(3) 0.8349(4) 0.0739(15) Uani 0.514(14) 1 d PGDU A 2
H12B H 0.2904 0.8965 0.8608 0.089 Uiso 0.514(14) 1 calc PR A 2
C001 C 0.2985(13) 0.1674(13) 0.5792(4) 0.109 Uani 0.33 1 d PU . .
C002 C 0.2412(14) 0.2938(10) 0.5409(7) 0.104 Uani 0.33 1 d PU . .
C003 C 0.2349(10) 0.3304(8) 0.5154(7) 0.092 Uani 0.33 1 d PU . .
C004 C 0.0207(8) 0.2819(9) 0.4006(10) 0.098 Uani 0.33 1 d PU . .
C005 C 0.3291(11) 0.3450(9) 0.3801(10) 0.105 Uani 0.33 1 d PU . .
C006 C 0.4313(6) 0.2254(12) 0.4404(9) 0.092 Uani 0.33 1 d PU . .
C007 C 0.2996(12) -0.0007(10) 0.3091(9) 0.111 Uani 0.33 1 d PU . .
C008 C 0.3695(10) 0.3052(11) 0.4991(8) 0.108 Uani 0.33 1 d PU . .
C009 C 0.1681(12) 0.2075(14) 0.2005(5) 0.099 Uani 0.33 1 d PU . .
C010 C 0.2659(13) 0.3732(6) 0.4577(8) 0.095 Uani 0.33 1 d PU . .
C011 C 0.2624(12) 0.3584(9) 0.4859(10) 0.100 Uani 0.33 1 d PU . .
C012 C 0.0949(11) -0.0248(8) 0.4246(8) 0.098 Uani 0.33 1 d PU . .
C013 C 0.3244(10) -0.0019(8) 0.3410(8) 0.110 Uani 0.33 1 d PU . .
C014 C 0.2079(10) 0.0408(10) 0.5411(5) 0.086 Uani 0.33 1 d PU . .
C015 C 0.1281(12) 0.2067(12) 0.5360(7) 0.103 Uani 0.33 1 d PU . .
C016 C 0.2770(12) 0.3196(10) 0.5281(8) 0.099 Uani 0.33 1 d PU . .
C017 C 0.2615(15) 0.0911(11) 0.2374(10) 0.107 Uani 0.33 1 d PU . .
C018 C 0.1412(14) 0.3090(10) 0.5017(9) 0.107 Uani 0.33 1 d PU . .
C019 C 0.0822(14) 0.0540(15) 0.2173(8) 0.115 Uani 0.33 1 d PU . .
C020 C 0.3848(9) 0.0482(10) 0.3611(10) 0.098 Uani 0.33 1 d PU . .
C021 C 0.3153(12) 0.3300(11) 0.3324(11) 0.111 Uani 0.33 1 d PU . .
C022 C 0.1502(12) -0.0465(7) 0.4354(10) 0.103 Uani 0.33 1 d PU . .
C023 C 0.1971(14) -0.0573(6) 0.3373(9) 0.106 Uani 0.33 1 d PU . .
C024 C 0.0631(14) 0.2280(13) 0.1995(6) 0.103 Uani 0.33 1 d PU . .
C025 C 0.1181(12) 0.0012(11) 0.2443(9) 0.102 Uani 0.33 1 d PU . .
C026 C 0.2946(13) 0.2875(9) 0.2817(10) 0.108 Uani 0.33 1 d PU . .
C027 C 0.3689(8) 0.2020(8) 0.5622(4) 0.085 Uani 0.33 1 d PU . .
C028 C 0.1180(10) 0.0626(11) 0.5102(7) 0.094 Uani 0.33 1 d PU . .
C029 C -0.0355(5) 0.1714(12) 0.3447(10) 0.118 Uani 0.33 1 d PU . .
C030 C 0.1304(9) 0.3698(6) 0.4189(7) 0.088 Uani 0.33 1 d PU . .
C031 C -0.0008(8) 0.0364(11) 0.2980(11) 0.096 Uani 0.33 1 d PU . .
C032 C -0.0038(8) 0.0595(13) 0.3719(10) 0.104 Uani 0.33 1 d PU . .
C033 C 0.0580(10) 0.1903(10) 0.4830(8) 0.101 Uani 0.33 1 d PU . .
C034 C 0.4270(8) 0.1059(13) 0.5017(9) 0.111 Uani 0.33 1 d PU . .
C035 C 0.3652(11) 0.0085(10) 0.4871(9) 0.106 Uani 0.33 1 d PU . .
C036 C 0.2082(15) 0.3101(10) 0.2488(8) 0.105 Uani 0.33 1 d PU . .
C037 C 0.3443(13) 0.1303(10) 0.2866(11) 0.105 Uani 0.33 1 d PU . .
C038 C 0.0584(11) 0.0115(8) 0.4278(11) 0.098 Uani 0.33 1 d PU . .
C039 C 0.1813(12) -0.0663(5) 0.3631(9) 0.094 Uani 0.33 1 d PU . .
C040 C 0.4064(7) 0.2452(9) 0.5202(7) 0.087 Uani 0.33 1 d PU . .
C041 C 0.0553(13) 0.1862(12) 0.2006(6) 0.111 Uani 0.33 1 d PU . .
C042 C 0.2437(14) 0.2421(11) 0.2324(8) 0.111 Uani 0.33 1 d PU . .
C043 C 0.0547(8) 0.1407(11) 0.4847(7) 0.094 Uani 0.33 1 d PU . .
C044 C -0.0347(7) 0.1723(11) 0.2722(9) 0.101 Uani 0.33 1 d PU . .
C045 C 0.1352(16) 0.3519(10) 0.2725(12) 0.105 Uani 0.33 1 d PU . .
C046 C 0.1399(11) -0.0354(7) 0.2902(8) 0.098 Uani 0.33 1 d PU . .
C047 C -0.0229(7) 0.2543(13) 0.3083(11) 0.103 Uani 0.33 1 d PU . .
C048 C 0.3905(9) 0.0306(12) 0.3983(13) 0.109 Uani 0.33 1 d PU . .
C049 C 0.2592(14) 0.3807(7) 0.3809(10) 0.117 Uani 0.33 1 d PU . .
C050 C 0.3023(12) -0.0249(7) 0.4827(7) 0.105 Uani 0.33 1 d PU . .
C051 C 0.0728(13) 0.3200(11) 0.2543(8) 0.104 Uani 0.33 1 d PU . .
C052 C 0.2242(11) 0.3871(5) 0.3464(10) 0.101 Uani 0.33 1 d PU . .
C053 C 0.3326(10) 0.0483(11) 0.5465(6) 0.101 Uani 0.33 1 d PU . .
C054 C 0.0354(12) 0.3276(10) 0.3064(11) 0.104 Uani 0.33 1 d PU . .
C055 C 0.3864(10) 0.1492(10) 0.3250(10) 0.096 Uani 0.33 1 d PU . .
C056 C -0.0077(8) 0.0678(13) 0.2602(11) 0.102 Uani 0.33 1 d PU . .
C057 C 0.0198(9) 0.0738(11) 0.2304(7) 0.098 Uani 0.33 1 d PU . .
C058 C -0.0129(7) 0.1151(14) 0.2395(7) 0.094 Uani 0.33 1 d PU . .
C059 C -0.0030(6) 0.1869(12) 0.4143(6) 0.090 Uani 0.33 1 d PU . .
C060 C 0.0932(11) 0.3252(9) 0.4591(9) 0.101 Uani 0.33 1 d PU . .
C061 C 0.1222(14) 0.2284(10) 0.1978(5) 0.101 Uani 0.33 1 d PU . .
C062 C 0.2044(14) 0.2119(11) 0.5603(6) 0.112 Uani 0.33 1 d PU . .
C063 C 0.2409(12) 0.1132(14) 0.5690(5) 0.109 Uani 0.33 1 d PU . .
C064 C 0.4391(5) 0.1236(14) 0.4741(8) 0.095 Uani 0.33 1 d PU . .
C065 C 0.3856(8) 0.3042(10) 0.4177(9) 0.109 Uani 0.33 1 d PU . .
C066 C 0.0115(8) 0.0196(9) 0.3491(11) 0.107 Uani 0.33 1 d PU . .
C067 C 0.3463(12) 0.0996(9) 0.5683(5) 0.098 Uani 0.33 1 d PU . .
C068 C 0.3000(9) 0.3512(8) 0.4897(11) 0.102 Uani 0.33 1 d PU . .
C069 C 0.3865(10) 0.3084(10) 0.4617(9) 0.100 Uani 0.33 1 d PU . .
C070 C 0.2515(15) 0.1910(14) 0.5736(5) 0.111 Uani 0.33 1 d PU . .
C071 C -0.0224(7) 0.2307(13) 0.2676(9) 0.108 Uani 0.33 1 d PU . .
C072 C -0.0421(5) 0.1419(14) 0.2947(10) 0.100 Uani 0.33 1 d PU . .
C073 C 0.4042(7) 0.1333(12) 0.3540(8) 0.094 Uani 0.33 1 d PU . .
C074 C 0.0449(10) 0.0406(9) 0.4364(10) 0.097 Uani 0.33 1 d PU . .
C075 C 0.1380(12) 0.2235(13) 0.5274(7) 0.104 Uani 0.33 1 d PU . .
C076 C 0.3776(8) 0.2463(9) 0.5414(7) 0.090 Uani 0.33 1 d PU . .
C077 C 0.0683(10) -0.0264(8) 0.3281(9) 0.104 Uani 0.33 1 d PU . .
C078 C 0.0562(12) 0.1137(13) 0.2018(5) 0.107 Uani 0.33 1 d PU . .
C079 C -0.0288(9) 0.1129(16) 0.3568(8) 0.103 Uani 0.33 1 d PU . .
C080 C 0.4177(7) 0.2490(10) 0.4041(10) 0.090 Uani 0.33 1 d PU . .
C081 C 0.0129(11) 0.2895(13) 0.2707(11) 0.117 Uani 0.33 1 d PU . .
C082 C 0.2476(10) -0.0212(10) 0.5007(11) 0.094 Uani 0.33 1 d PU . .
C083 C 0.0266(14) 0.2270(16) 0.2167(8) 0.115 Uani 0.33 1 d PU . .
C084 C 0.1792(18) 0.3689(7) 0.3028(11) 0.106 Uani 0.33 1 d PU . .
C085 C 0.3494(10) 0.2271(13) 0.2985(9) 0.110 Uani 0.33 1 d PU . .
C086 C 0.2769(15) 0.1212(12) 0.2399(10) 0.103 Uani 0.33 1 d PU . .
C087 C 0.1773(10) 0.0248(9) 0.5185(6) 0.093 Uani 0.33 1 d PU . .
C088 C 0.2150(14) 0.1595(14) 0.5706(6) 0.108 Uani 0.33 1 d PU . .
C089 C 0.2803(12) 0.2491(10) 0.5645(5) 0.095 Uani 0.33 1 d PU . .
C090 C 0.2058(12) 0.3781(6) 0.4449(9) 0.108 Uani 0.33 1 d PU . .
C091 C 0.2256(14) -0.0492(7) 0.4602(11) 0.102 Uani 0.33 1 d PU . .
C092 C 0.1299(15) 0.0986(14) 0.1977(5) 0.111 Uani 0.33 1 d PU . .
C093 C 0.4131(9) 0.0644(13) 0.4848(12) 0.116 Uani 0.33 1 d PU . .
C094 C 0.1828(14) 0.3500(9) 0.2735(10) 0.099 Uani 0.33 1 d PU . .
C095 C 0.3369(11) -0.0263(8) 0.4138(9) 0.102 Uani 0.33 1 d PU . .
C096 C 0.0708(12) 0.2742(13) 0.2213(8) 0.105 Uani 0.33 1 d PU . .
C097 C 0.1636(10) -0.0072(9) 0.2547(7) 0.090 Uani 0.33 1 d PU . .
C098 C 0.2289(11) 0.0360(8) 0.2474(7) 0.104 Uani 0.33 1 d PU . .
C099 C 0.1619(12) 0.2877(9) 0.5184(8) 0.101 Uani 0.33 1 d PU . .
C100 C 0.0690(9) -0.0212(7) 0.3880(8) 0.094 Uani 0.33 1 d PU . .
C101 C 0.0879(9) 0.1548(12) 0.5092(6) 0.095 Uani 0.33 1 d PU . .
C102 C 0.3730(11) 0.0900(12) 0.5481(7) 0.107 Uani 0.33 1 d PU . .
C103 C 0.1073(10) 0.3723(6) 0.3876(8) 0.088 Uani 0.33 1 d PU . .
C104 C 0.2449(16) 0.3674(7) 0.3294(10) 0.109 Uani 0.33 1 d PU . .
C105 C 0.0103(8) 0.1804(11) 0.4409(7) 0.089 Uani 0.33 1 d PU . .
C106 C 0.3678(10) 0.2804(11) 0.3517(9) 0.116 Uani 0.33 1 d PU . .
C107 C 0.1439(12) 0.3399(8) 0.4712(11) 0.112 Uani 0.33 1 d PU . .
C108 C 0.1533(15) 0.1559(13) 0.5442(8) 0.122 Uani 0.33 1 d PU . .
C109 C 0.0807(13) 0.3451(8) 0.2863(8) 0.099 Uani 0.33 1 d PU . .
C110 C -0.0088(7) 0.2674(10) 0.3609(11) 0.099 Uani 0.33 1 d PU . .
C111 C 0.3010(12) 0.0434(10) 0.2846(11) 0.116 Uani 0.33 1 d PU . .
C112 C 0.0179(9) 0.1231(12) 0.2140(7) 0.101 Uani 0.33 1 d PU . .
C113 C 0.0996(10) -0.0257(8) 0.2830(10) 0.101 Uani 0.33 1 d PU . .
C114 C 0.0963(11) 0.0290(9) 0.4773(11) 0.102 Uani 0.33 1 d PU . .
C115 C -0.0102(8) 0.1740(13) 0.2291(7) 0.099 Uani 0.33 1 d PU . .
C116 C -0.0019(9) 0.2893(11) 0.3319(9) 0.101 Uani 0.33 1 d PU . .
C117 C 0.4169(6) 0.0654(11) 0.4355(11) 0.105 Uani 0.33 1 d PU . .
C118 C 0.2756(13) 0.0941(12) 0.5677(5) 0.119 Uani 0.33 1 d PU . .
C119 C 0.0248(8) 0.2461(12) 0.4341(8) 0.100 Uani 0.33 1 d PU . .
C120 C 0.3732(11) 0.0504(11) 0.5264(7) 0.104 Uani 0.33 1 d PU . .
C121 C 0.2654(12) 0.0117(9) 0.2700(9) 0.109 Uani 0.33 1 d PU . .
C122 C 0.0337(10) 0.0163(11) 0.2757(8) 0.106 Uani 0.33 1 d PU . .
C123 C 0.4288(6) 0.2094(11) 0.4057(10) 0.094 Uani 0.33 1 d PU . .
C124 C 0.0812(10) 0.0768(11) 0.4893(9) 0.096 Uani 0.33 1 d PU . .
C125 C 0.1117(16) 0.1605(14) 0.1905(4) 0.114 Uani 0.33 1 d PU . .
C126 C 0.3214(11) -0.0013(8) 0.5128(6) 0.100 Uani 0.33 1 d PU . .
C127 C 0.3268(9) 0.3551(7) 0.4315(10) 0.103 Uani 0.33 1 d PU . .
C128 C 0.3747(9) 0.0783(13) 0.3338(8) 0.100 Uani 0.33 1 d PU . .
C129 C 0.4055(7) 0.0843(12) 0.3776(10) 0.099 Uani 0.33 1 d PU . .
C130 C 0.2308(13) -0.0625(5) 0.3830(9) 0.101 Uani 0.33 1 d PU . .
C131 C 0.1770(11) 0.3872(5) 0.3932(8) 0.096 Uani 0.33 1 d PU . .
C132 C 0.0280(9) 0.0003(9) 0.3073(9) 0.098 Uani 0.33 1 d PU . .
C133 C 0.2470(11) 0.0140(9) 0.5327(7) 0.098 Uani 0.33 1 d PU . .
C134 C 0.4078(6) 0.2776(9) 0.4797(9) 0.093 Uani 0.33 1 d PU . .
C135 C -0.0328(7) 0.1009(12) 0.3280(11) 0.099 Uani 0.33 1 d PU . .
C136 C 0.3018(11) 0.1734(11) 0.2537(8) 0.102 Uani 0.33 1 d PU . .
C137 C 0.2244(13) 0.2835(13) 0.2366(10) 0.106 Uani 0.33 1 d PU . .
C138 C 0.3431(10) 0.1731(11) 0.2795(8) 0.096 Uani 0.33 1 d PU . .
C139 C 0.2186(9) 0.3941(4) 0.4128(7) 0.081 Uani 0.33 1 d PU . .
C140 C 0.3933(10) 0.0236(12) 0.4410(13) 0.114 Uani 0.33 1 d PU . .
C141 C 0.4066(7) 0.1514(10) 0.5415(5) 0.091 Uani 0.33 1 d PU . .
C142 C 0.1652(14) 0.1487(15) 0.1962(5) 0.102 Uani 0.33 1 d PU . .
C143 C 0.2918(11) -0.0469(7) 0.3811(8) 0.095 Uani 0.33 1 d PU . .
C144 C 0.0906(13) 0.2732(11) 0.4857(10) 0.121 Uani 0.33 1 d PU . .
C145 C 0.3088(11) 0.2777(10) 0.5514(6) 0.101 Uani 0.33 1 d PU . .
C146 C 0.1046(15) 0.0670(14) 0.2057(7) 0.102 Uani 0.33 1 d PU . .
C147 C 0.4409(5) 0.1607(10) 0.4221(8) 0.102 Uani 0.33 1 d PU . .
C148 C -0.0401(6) 0.1972(14) 0.2902(9) 0.093 Uani 0.33 1 d PU . .
C149 C 0.0278(12) 0.2705(14) 0.2339(8) 0.107 Uani 0.33 1 d PU . .
C150 C 0.0784(10) 0.3249(7) 0.4276(8) 0.102 Uani 0.33 1 d PU . .
C151 C 0.1459(15) 0.3131(11) 0.2383(8) 0.114 Uani 0.33 1 d PU . .
C152 C -0.0028(6) 0.2491(11) 0.4026(9) 0.089 Uani 0.33 1 d PU . .
C153 C 0.2128(10) -0.0264(9) 0.4897(9) 0.094 Uani 0.33 1 d PU . .
C154 C 0.1752(13) -0.0580(5) 0.4237(11) 0.097 Uani 0.33 1 d PU . .
C155 C 0.2287(17) 0.1624(13) 0.2156(7) 0.109 Uani 0.33 1 d PU . .
C156 C 0.0478(11) 0.3384(9) 0.3543(10) 0.113 Uani 0.33 1 d PU . .
C157 C 0.3040(14) 0.2549(9) 0.2677(9) 0.104 Uani 0.33 1 d PU . .
C158 C 0.0155(10) 0.0973(11) 0.4322(11) 0.115 Uani 0.33 1 d PU . .
C159 C 0.4041(7) 0.2176(10) 0.3617(8) 0.094 Uani 0.33 1 d PU . .
C160 C 0.1361(14) -0.0524(6) 0.3197(9) 0.106 Uani 0.33 1 d PU . .
C161 C 0.0738(12) 0.3632(7) 0.3377(10) 0.102 Uani 0.33 1 d PU . .
C162 C 0.3514(10) 0.2943(10) 0.3266(8) 0.103 Uani 0.33 1 d PU . .
C163 C 0.4396(5) 0.1836(12) 0.4745(10) 0.103 Uani 0.33 1 d PU . .
C164 C -0.0221(8) 0.1136(12) 0.3849(10) 0.101 Uani 0.33 1 d PU . .
C165 C 0.4362(7) 0.1570(13) 0.5004(10) 0.106 Uani 0.33 1 d PU . .
C166 C 0.3097(12) 0.3600(7) 0.3590(10) 0.100 Uani 0.33 1 d PU . .
C167 C 0.3558(10) 0.3381(8) 0.4639(9) 0.097 Uani 0.33 1 d PU . .
C168 C 0.2659(10) -0.0491(6) 0.3542(7) 0.091 Uani 0.33 1 d PU . .
C169 C 0.3472(11) -0.0177(8) 0.4485(8) 0.095 Uani 0.33 1 d PU . .
C170 C 0.3303(13) 0.2349(11) 0.5658(5) 0.100 Uani 0.33 1 d PU . .
C171 C 0.1979(16) 0.1151(13) 0.2064(7) 0.113 Uani 0.33 1 d PU . .
C172 C 0.4101(8) 0.2054(11) 0.5317(7) 0.094 Uani 0.33 1 d PU . .
C173 C 0.1326(14) 0.3771(6) 0.3373(11) 0.123 Uani 0.33 1 d PU . .
C174 C 0.1239(14) -0.0503(7) 0.3873(10) 0.112 Uani 0.33 1 d PU . .
C175 C 0.2884(11) -0.0489(6) 0.4288(10) 0.108 Uani 0.33 1 d PU . .
C176 C 0.1828(14) 0.2704(14) 0.2236(8) 0.106 Uani 0.33 1 d PU . .
C177 C 0.2370(14) -0.0196(8) 0.2914(10) 0.123 Uani 0.33 1 d PU . .
C178 C 0.1497(15) 0.0273(11) 0.2298(8) 0.099 Uani 0.33 1 d PU . .
C179 C 0.3450(12) 0.1330(11) 0.5698(5) 0.106 Uani 0.33 1 d PU . .
C180 C 0.1801(12) 0.0692(9) 0.5417(7) 0.090 Uani 0.33 1 d PU . .
Cl1S Cl 0.6001(3) 0.0803(3) 0.9271(3) 0.1133(12) Uani 0.611(12) 1 d PDU B 1
Cl2S Cl 0.6788(2) 0.24142(15) 1.03098(16) 0.0769(6) Uani 0.611(12) 1 d PDU B 1
C1S C 0.7153(3) 0.1035(5) 0.9567(5) 0.065(2) Uani 0.611(12) 1 d PGDU B 1
C2S C 0.7490(3) 0.1729(5) 1.0056(4) 0.0532(12) Uani 0.611(12) 1 d PGDU B 1
C3S C 0.8432(3) 0.1916(4) 1.0341(3) 0.0676(13) Uani 0.611(12) 1 d PGDU B 1
H3S H 0.8657 0.2381 1.0668 0.081 Uiso 0.611(12) 1 calc PR B 1
C4S C 0.9036(2) 0.1410(5) 1.0137(3) 0.0816(18) Uani 0.611(12) 1 d PGDU B 1
H4S H 0.9666 0.1535 1.0328 0.098 Uiso 0.611(12) 1 calc PR B 1
C5S C 0.8699(4) 0.0716(5) 0.9649(4) 0.0885(18) Uani 0.611(12) 1 d PGDU B 1
H5S H 0.9104 0.0377 0.9512 0.106 Uiso 0.611(12) 1 calc PR B 1
C6S C 0.7758(5) 0.0528(5) 0.9364(5) 0.0816(16) Uani 0.611(12) 1 d PGDU B 1
H6S H 0.7532 0.0064 0.9037 0.098 Uiso 0.611(12) 1 calc PR B 1
Cl3S Cl 0.5980(3) 0.0916(4) 0.9381(3) 0.0779(10) Uani 0.389(12) 1 d PDU B 2
Cl4S Cl 0.7209(9) 0.2353(3) 1.0483(4) 0.1114(18) Uani 0.389(12) 1 d PDU B 2
C7S C 0.7157(4) 0.1006(7) 0.9621(6) 0.0412(17) Uani 0.389(12) 1 d PGDU B 2
C8S C 0.7708(6) 0.1614(7) 1.0125(6) 0.0528(17) Uani 0.389(12) 1 d PGDU B 2
C9S C 0.8657(6) 0.1630(6) 1.0296(5) 0.072(2) Uani 0.389(12) 1 d PGDU B 2
H9S H 0.9026 0.2038 1.0633 0.086 Uiso 0.389(12) 1 calc PR B 2
C10S C 0.9055(4) 0.1038(7) 0.9963(6) 0.089(3) Uani 0.389(12) 1 d PGDU B 2
H10S H 0.9690 0.1049 1.0078 0.107 Uiso 0.389(12) 1 calc PR B 2
C11S C 0.8504(6) 0.0429(6) 0.9459(6) 0.079(2) Uani 0.389(12) 1 d PGDU B 2
H11S H 0.8770 0.0033 0.9237 0.095 Uiso 0.389(12) 1 calc PR B 2
C12S C 0.7555(5) 0.0413(7) 0.9288(6) 0.0634(18) Uani 0.389(12) 1 d PGDU B 2
H12S H 0.7186 0.0006 0.8951 0.076 Uiso 0.389(12) 1 calc PR B 2

loop_
_atom_site_aniso_label
_atom_site_aniso_U_11
_atom_site_aniso_U_22
_atom_site_aniso_U_33
_atom_site_aniso_U_23
_atom_site_aniso_U_13
_atom_site_aniso_U_12
Cr1A 0.0279(8) 0.0327(8) 0.0250(8) 0.0041(6) 0.0104(6) -0.0011(5)
C1A 0.068(4) 0.0361(16) 0.089(3) 0.0030(18) 0.040(3) -0.0056(19)
C2A 0.035(2) 0.043(2) 0.090(4) -0.011(2) 0.017(2) -0.0004(17)
C3A 0.057(3) 0.078(3) 0.084(4) -0.027(3) 0.046(3) -0.006(3)
C4A 0.078(4) 0.096(4) 0.043(2) -0.027(2) 0.0222(19) -0.008(3)
C5A 0.038(2) 0.079(4) 0.075(3) -0.031(2) 0.005(2) -0.005(2)
C6A 0.046(2) 0.054(2) 0.114(4) -0.008(3) 0.043(3) -0.013(2)
C7A 0.179(8) 0.055(4) 0.034(2) -0.007(2) 0.036(3) -0.006(4)
C8A 0.105(4) 0.040(2) 0.046(2) 0.0076(17) -0.020(2) -0.023(2)
C9A 0.098(3) 0.045(2) 0.071(3) 0.003(2) 0.022(3) -0.031(2)
C10A 0.138(5) 0.048(2) 0.043(3) 0.019(2) 0.012(3) -0.003(3)
C11A 0.114(4) 0.053(3) 0.077(5) -0.004(3) 0.009(3) 0.039(3)
C12A 0.148(5) 0.053(3) 0.105(6) -0.018(4) 0.080(5) 0.014(3)
Cr1B 0.0635(14) 0.0404(10) 0.0542(13) -0.0015(8) 0.0173(10) -0.0009(8)
C1B 0.057(4) 0.0410(17) 0.096(3) 0.009(2) 0.019(2) 0.0019(19)
C2B 0.042(2) 0.069(3) 0.122(5) -0.003(3) 0.038(3) 0.008(2)
C3B 0.071(4) 0.093(4) 0.090(3) -0.013(3) 0.052(3) -0.001(3)
C4B 0.071(4) 0.077(3) 0.059(2) -0.0172(18) 0.0176(19) 0.013(3)
C5B 0.034(2) 0.069(3) 0.103(4) -0.020(3) 0.020(2) -0.001(2)
C6B 0.062(4) 0.050(2) 0.113(4) 0.000(2) 0.050(3) -0.008(2)
C7B 0.111(4) 0.066(4) 0.047(2) 0.002(2) -0.005(2) 0.018(3)
C8B 0.083(3) 0.062(4) 0.122(6) -0.014(4) 0.006(3) -0.025(3)
C9B 0.133(5) 0.055(3) 0.133(7) 0.011(3) 0.061(5) -0.031(3)
C10B 0.149(6) 0.0472(19) 0.060(3) 0.022(2) 0.036(4) 0.015(3)
C11B 0.099(3) 0.053(2) 0.045(3) -0.0004(19) 0.014(2) 0.026(2)
C12B 0.119(4) 0.057(3) 0.047(2) 0.015(2) 0.033(3) 0.036(3)
C001 0.138 0.147 0.022 0.002 0.008 0.032
C002 0.141 0.089 0.061 -0.045 0.015 0.008
C003 0.131 0.059 0.075 -0.043 0.029 -0.007
C004 0.054 0.128 0.110 -0.009 0.029 0.058
C005 0.127 0.064 0.135 0.017 0.062 -0.054
C006 0.030 0.127 0.115 0.006 0.022 -0.026
C007 0.141 0.080 0.144 -0.062 0.091 0.008
C008 0.079 0.100 0.107 -0.043 -0.008 -0.046
C009 0.139 0.133 0.029 0.019 0.038 -0.002
C010 0.118 0.040 0.113 -0.024 0.027 -0.030
C011 0.130 0.053 0.096 -0.041 0.018 -0.013
C012 0.106 0.059 0.141 0.037 0.059 -0.026
C013 0.128 0.079 0.160 -0.042 0.094 0.028
C014 0.119 0.092 0.055 0.042 0.042 0.021
C015 0.123 0.159 0.062 -0.007 0.074 0.029
C016 0.133 0.064 0.070 -0.039 0.005 -0.012
C017 0.137 0.143 0.075 -0.037 0.079 0.007
C018 0.137 0.092 0.124 -0.052 0.086 0.008
C019 0.125 0.131 0.052 -0.044 -0.008 -0.033
C020 0.079 0.119 0.112 0.003 0.054 0.058
C021 0.133 0.080 0.138 0.026 0.072 -0.049
C022 0.119 0.049 0.140 0.045 0.047 -0.021
C023 0.134 0.034 0.126 -0.032 0.021 -0.002
C024 0.121 0.121 0.036 0.035 -0.006 0.026
C025 0.128 0.080 0.072 -0.045 0.008 -0.030
C026 0.128 0.116 0.112 0.041 0.083 -0.031
C027 0.077 0.097 0.038 -0.011 -0.027 0.011
C028 0.116 0.115 0.082 0.037 0.073 -0.007
C029 0.030 0.172 0.151 -0.015 0.034 0.004
C030 0.106 0.041 0.099 -0.011 0.018 0.038
C031 0.057 0.105 0.116 -0.030 0.020 -0.055
C032 0.051 0.131 0.145 -0.015 0.052 -0.046
C033 0.084 0.162 0.089 0.006 0.069 0.023
C034 0.043 0.128 0.114 0.023 -0.024 0.025
C035 0.108 0.093 0.083 0.016 -0.004 0.066
C036 0.151 0.094 0.095 0.057 0.075 0.011
C037 0.109 0.141 0.109 -0.011 0.091 0.009
C038 0.093 0.082 0.141 0.023 0.069 -0.037
C039 0.130 0.025 0.109 -0.008 0.023 -0.020
C040 0.049 0.099 0.080 -0.016 -0.012 -0.035
C041 0.125 0.129 0.034 0.018 -0.019 0.034
C042 0.150 0.132 0.090 0.040 0.090 0.003
C043 0.073 0.154 0.088 0.018 0.066 0.007
C044 0.032 0.123 0.108 0.012 -0.018 0.009
C045 0.146 0.059 0.099 0.059 0.034 0.034
C046 0.136 0.054 0.088 -0.047 0.024 -0.021
C047 0.040 0.122 0.114 0.015 -0.007 0.037
C048 0.076 0.124 0.124 0.008 0.035 0.062
C049 0.151 0.040 0.148 0.022 0.044 -0.023
C050 0.132 0.070 0.080 0.052 0.004 0.051
C051 0.118 0.086 0.079 0.045 0.006 0.044
C052 0.143 0.029 0.122 0.035 0.039 -0.001
C053 0.125 0.105 0.044 0.037 -0.002 0.041
C054 0.109 0.070 0.112 0.033 0.018 0.061
C055 0.080 0.128 0.119 0.005 0.084 -0.007
C056 0.050 0.120 0.106 -0.034 -0.006 -0.045
C057 0.062 0.123 0.073 -0.039 -0.014 -0.035
C058 0.047 0.127 0.076 -0.018 -0.015 -0.027
C059 0.047 0.144 0.096 0.003 0.046 0.024
C060 0.126 0.082 0.134 -0.044 0.094 0.019
C061 0.125 0.129 0.034 0.041 0.013 0.007
C062 0.142 0.160 0.038 -0.024 0.040 0.033
C063 0.141 0.163 0.031 0.035 0.042 0.021
C064 0.023 0.132 0.118 0.011 0.011 0.018
C065 0.075 0.115 0.126 0.008 0.026 -0.070
C066 0.070 0.105 0.139 -0.021 0.033 -0.064
C067 0.120 0.115 0.030 0.036 -0.004 0.036
C068 0.115 0.055 0.106 -0.041 0.009 -0.034
C069 0.073 0.099 0.109 -0.022 0.012 -0.056
C070 0.146 0.152 0.026 -0.009 0.024 0.030
C071 0.043 0.125 0.107 0.024 -0.029 0.026
C072 0.030 0.128 0.114 -0.004 -0.004 -0.006
C073 0.066 0.131 0.118 0.014 0.073 0.015
C074 0.085 0.099 0.141 0.023 0.080 -0.027
C075 0.123 0.158 0.057 -0.015 0.065 0.032
C076 0.067 0.101 0.063 -0.025 -0.020 -0.021
C077 0.091 0.073 0.137 -0.042 0.032 -0.067
C078 0.106 0.140 0.037 -0.031 -0.015 -0.015
C079 0.037 0.139 0.141 -0.012 0.044 -0.020
C080 0.044 0.124 0.113 0.004 0.043 -0.030
C081 0.103 0.102 0.100 0.026 -0.012 0.067
C082 0.125 0.065 0.089 0.048 0.039 0.024
C083 0.115 0.122 0.056 0.029 -0.027 0.043
C084 0.148 0.052 0.115 0.050 0.045 0.003
C085 0.113 0.133 0.129 0.023 0.097 -0.018
C086 0.131 0.141 0.076 -0.014 0.085 -0.003
C087 0.123 0.094 0.077 0.058 0.055 0.003
C088 0.136 0.169 0.033 0.008 0.046 0.024
C089 0.131 0.096 0.035 -0.029 0.004 0.008
C090 0.133 0.042 0.124 -0.038 0.020 -0.001
C091 0.132 0.042 0.118 0.043 0.033 0.024
C092 0.148 0.146 0.035 -0.035 0.030 -0.016
C093 0.052 0.126 0.124 0.018 -0.018 0.046
C094 0.151 0.066 0.094 0.053 0.062 0.010
C095 0.102 0.072 0.118 -0.010 0.027 0.060
C096 0.121 0.105 0.054 0.043 -0.006 0.035
C097 0.124 0.078 0.064 -0.044 0.031 -0.016
C098 0.147 0.092 0.115 -0.069 0.096 -0.029
C099 0.137 0.092 0.104 -0.056 0.080 -0.005
C100 0.095 0.050 0.148 0.017 0.059 -0.035
C101 0.090 0.159 0.067 0.018 0.065 0.017
C102 0.113 0.117 0.048 0.021 -0.020 0.048
C103 0.105 0.036 0.112 0.015 0.031 0.042
C104 0.143 0.048 0.131 0.042 0.045 -0.018
C105 0.064 0.143 0.091 0.007 0.065 0.012
C106 0.106 0.123 0.146 0.028 0.079 -0.058
C107 0.142 0.082 0.135 -0.051 0.078 0.023
C108 0.147 0.192 0.057 0.007 0.072 0.012
C109 0.117 0.071 0.094 0.046 0.022 0.057
C110 0.045 0.132 0.115 0.007 0.024 0.048
C111 0.143 0.106 0.140 -0.053 0.101 0.013
C112 0.067 0.134 0.060 -0.019 -0.025 -0.014
C113 0.120 0.059 0.093 -0.036 0.004 -0.043
C114 0.109 0.103 0.120 0.037 0.073 -0.027
C115 0.052 0.132 0.066 -0.002 -0.030 -0.001
C116 0.058 0.105 0.112 0.020 0.000 0.057
C117 0.044 0.129 0.128 0.014 0.018 0.052
C118 0.138 0.165 0.035 0.054 0.011 0.025
C119 0.059 0.140 0.115 -0.011 0.050 0.041
C120 0.105 0.098 0.064 0.020 -0.018 0.064
C121 0.147 0.087 0.131 -0.062 0.095 -0.004
C122 0.076 0.094 0.123 -0.051 0.008 -0.049
C123 0.034 0.136 0.120 0.001 0.038 -0.013
C124 0.103 0.119 0.107 0.026 0.086 -0.010
C125 0.150 0.153 0.026 -0.011 0.021 -0.011
C126 0.122 0.086 0.060 0.047 -0.002 0.040
C127 0.106 0.066 0.128 -0.034 0.034 -0.064
C128 0.081 0.126 0.121 -0.002 0.072 0.045
C129 0.065 0.126 0.124 0.007 0.056 0.051
C130 0.125 0.028 0.126 -0.009 0.019 0.011
C131 0.124 0.022 0.118 -0.016 0.020 0.004
C132 0.073 0.089 0.123 -0.039 0.026 -0.064
C133 0.136 0.084 0.070 0.051 0.033 0.026
C134 0.052 0.102 0.099 -0.023 -0.001 -0.043
C135 0.030 0.124 0.132 -0.005 0.017 -0.032
C136 0.118 0.134 0.099 0.003 0.094 -0.009
C137 0.155 0.107 0.087 0.050 0.081 0.005
C138 0.101 0.122 0.109 0.006 0.090 -0.015
C139 0.114 0.023 0.102 -0.016 0.038 -0.025
C140 0.073 0.118 0.127 0.017 0.013 0.073
C141 0.058 0.112 0.060 0.013 -0.028 0.009
C142 0.143 0.143 0.033 -0.007 0.049 -0.007
C143 0.107 0.053 0.114 -0.012 0.031 0.040
C144 0.143 0.118 0.138 -0.046 0.094 0.025
C145 0.128 0.083 0.051 -0.037 -0.012 0.001
C146 0.132 0.124 0.040 -0.039 0.022 -0.028
C147 0.029 0.154 0.126 -0.013 0.030 0.006
C148 0.025 0.124 0.108 0.010 0.000 0.019
C149 0.100 0.104 0.067 0.024 -0.025 0.059
C150 0.116 0.072 0.149 -0.039 0.087 0.025
C151 0.159 0.090 0.092 0.063 0.048 0.026
C152 0.035 0.138 0.104 0.008 0.036 0.039
C153 0.134 0.062 0.095 0.054 0.054 0.004
C154 0.124 0.027 0.130 0.029 0.038 0.000
C155 0.149 0.154 0.054 -0.006 0.071 -0.008
C156 0.108 0.077 0.139 0.015 0.029 0.075
C157 0.126 0.125 0.103 0.032 0.090 -0.017
C158 0.079 0.143 0.160 0.009 0.087 -0.028
C159 0.048 0.140 0.120 -0.004 0.060 -0.021
C160 0.132 0.043 0.113 -0.032 0.012 -0.032
C161 0.115 0.050 0.127 0.034 0.028 0.059
C162 0.119 0.103 0.123 0.030 0.088 -0.040
C163 0.022 0.139 0.124 0.007 0.001 -0.009
C164 0.045 0.138 0.145 -0.005 0.063 -0.020
C165 0.033 0.132 0.114 0.021 -0.015 0.004
C166 0.133 0.047 0.131 0.021 0.064 -0.037
C167 0.081 0.083 0.109 -0.036 0.015 -0.051
C168 0.107 0.046 0.112 -0.027 0.035 0.031
C169 0.100 0.068 0.094 0.007 0.012 0.066
C170 0.125 0.103 0.035 -0.023 -0.013 0.005
C171 0.154 0.153 0.048 -0.032 0.056 -0.002
C172 0.057 0.108 0.070 -0.006 -0.029 -0.013
C173 0.148 0.045 0.151 0.035 0.027 0.045
C174 0.121 0.042 0.161 0.022 0.039 -0.032
C175 0.121 0.054 0.122 0.006 0.015 0.050
C176 0.158 0.106 0.078 0.060 0.070 0.019
C177 0.156 0.088 0.145 -0.069 0.079 0.008
C178 0.133 0.103 0.055 -0.049 0.028 -0.015
C179 0.124 0.124 0.032 0.013 -0.014 0.038
C180 0.117 0.112 0.061 0.040 0.057 0.005
Cl1S 0.0825(15) 0.0775(11) 0.144(2) -0.0151(12) 0.0028(12) -0.0384(12)
Cl2S 0.1059(14) 0.0588(6) 0.0805(10) 0.0000(7) 0.0516(9) 0.0018(7)
C1S 0.073(3) 0.049(4) 0.065(5) 0.004(3) 0.016(3) -0.012(3)
C2S 0.0546(19) 0.055(3) 0.044(2) 0.0150(16) 0.0116(17) -0.0048(16)
C3S 0.064(2) 0.080(4) 0.049(2) 0.013(2) 0.0097(19) -0.020(2)
C4S 0.052(2) 0.120(5) 0.070(3) 0.035(3) 0.020(2) 0.004(2)
C5S 0.092(3) 0.098(5) 0.088(5) 0.029(3) 0.048(4) 0.014(3)
C6S 0.110(4) 0.061(3) 0.068(3) 0.005(2) 0.027(3) -0.002(3)
Cl3S 0.0620(16) 0.081(2) 0.0928(18) 0.0076(15) 0.0317(14) -0.0073(14)
Cl4S 0.187(5) 0.0613(13) 0.105(2) -0.0323(14) 0.077(3) -0.012(2)
C7S 0.057(3) 0.033(4) 0.031(4) 0.006(2) 0.013(3) -0.005(3)
C8S 0.079(4) 0.041(3) 0.035(3) -0.002(3) 0.019(4) -0.015(4)
C9S 0.071(4) 0.073(5) 0.051(4) 0.011(3) -0.001(4) -0.025(4)
C10S 0.085(5) 0.087(7) 0.104(8) 0.024(5) 0.047(5) -0.015(4)
C11S 0.093(5) 0.080(6) 0.070(5) 0.019(4) 0.037(4) 0.017(4)
C12S 0.091(4) 0.051(4) 0.057(4) 0.000(3) 0.039(4) 0.002(3)

loop_
_atom_type_symbol
_atom_type_description
_atom_type_scat_dispersion_real
_atom_type_scat_dispersion_imag
_atom_type_scat_source
C C 0.0033 0.0016 'International Tables Vol C Tables 4.2.6.8 and 6.1.1.4'
H H 0.0000 0.0000 'International Tables Vol C Tables 4.2.6.8 and 6.1.1.4'
Cl Cl 0.1484 0.1585 'International Tables Vol C Tables 4.2.6.8 and 6.1.1.4'
Cr Cr 0.3209 0.6236 'International Tables Vol C Tables 4.2.6.8 and 6.1.1.4'

loop_
_geom_angle_atom_site_label_1
_geom_angle_atom_site_label_2
_geom_angle_atom_site_label_3
_geom_angle
_geom_angle_site_symmetry_1
_geom_angle_site_symmetry_3
_geom_angle_publ_flag
C4A Cr1A C5A 38.2 . . ?
C4A Cr1A C3A 38.2 . . ?
C5A Cr1A C3A 68.9 . . ?
C4A Cr1A C7A 177.3(2) . . ?
C5A Cr1A C7A 139.5(2) . . ?
C3A Cr1A C7A 144.5(2) . . ?
C4A Cr1A C8A 144.3(2) . . ?
C5A Cr1A C8A 177.3(2) . . ?
C3A Cr1A C8A 112.65(17) . . ?
C7A Cr1A C8A 38.1 . . ?
C4A Cr1A C12A 139.3(2) . . ?
C5A Cr1A C12A 109.79(16) . . ?
C3A Cr1A C12A 176.9(2) . . ?
C7A Cr1A C12A 38.1 . . ?
C8A Cr1A C12A 68.8 . . ?
C4A Cr1A C9A 112.61(17) . . ?
C5A Cr1A C9A 144.5(2) . . ?
C3A Cr1A C9A 98.14(9) . . ?
C7A Cr1A C9A 68.8 . . ?
C8A Cr1A C9A 38.1 . . ?
C12A Cr1A C9A 81.4 . . ?
C4A Cr1A C11A 109.37(16) . . ?
C5A Cr1A C11A 98.89(8) . . ?
C3A Cr1A C11A 139.0(2) . . ?
C7A Cr1A C11A 68.8 . . ?
C8A Cr1A C11A 81.4 . . ?
C12A Cr1A C11A 38.0 . . ?
C9A Cr1A C11A 68.7 . . ?
C4A Cr1A C10A 98.33(8) . . ?
C5A Cr1A C10A 113.09(17) . . ?
C3A Cr1A C10A 109.06(16) . . ?
C7A Cr1A C10A 81.4 . . ?
C8A Cr1A C10A 68.8 . . ?
C12A Cr1A C10A 68.7 . . ?
C9A Cr1A C10A 38.0 . . ?
C11A Cr1A C10A 38.0 . . ?
C4A Cr1A C6A 68.8 . . ?
C5A Cr1A C6A 38.1 . . ?
C3A Cr1A C6A 81.4 . . ?
C7A Cr1A C6A 109.89(15) . . ?
C8A Cr1A C6A 139.4(2) . . ?
C12A Cr1A C6A 99.26(9) . . ?
C9A Cr1A C6A 176.9(2) . . ?
C11A Cr1A C6A 113.60(17) . . ?
C10A Cr1A C6A 145.0(2) . . ?
C4A Cr1A C2A 68.8 . . ?
C5A Cr1A C2A 81.4 . . ?
C3A Cr1A C2A 38.0 . . ?
C7A Cr1A C2A 113.16(17) . . ?
C8A Cr1A C2A 98.51(8) . . ?
C12A Cr1A C2A 144.9(2) . . ?
C9A Cr1A C2A 109.16(16) . . ?
C11A Cr1A C2A 176.7(3) . . ?
C10A Cr1A C2A 138.9(2) . . ?
C6A Cr1A C2A 68.6 . . ?
C4A Cr1A C1A 81.4 . . ?
C5A Cr1A C1A 68.7 . . ?
C3A Cr1A C1A 68.7 . . ?
C7A Cr1A C1A 99.07(8) . . ?
C8A Cr1A C1A 109.58(15) . . ?
C12A Cr1A C1A 113.64(17) . . ?
C9A Cr1A C1A 139.1(2) . . ?
C11A Cr1A C1A 145.2(2) . . ?
C10A Cr1A C1A 176.6(2) . . ?
C6A Cr1A C1A 38.0 . . ?
C2A Cr1A C1A 37.9 . . ?
C2A C1A C6A 120.0 . . ?
C2A C1A Cr1A 70.91(6) . . ?
C6A C1A Cr1A 70.85(6) . . ?
C3A C2A C1A 120.0 . . ?
C3A C2A Cr1A 70.68(6) . . ?
C1A C2A Cr1A 71.16(6) . . ?
C2A C3A C4A 120.0 . . ?
C2A C3A Cr1A 71.29(6) . . ?
C4A C3A Cr1A 70.74(6) . . ?
C5A C4A C3A 120.0 . . ?
C5A C4A Cr1A 71.04(6) . . ?
C3A C4A Cr1A 71.10(6) . . ?
C6A C5A C4A 120.0 . . ?
C6A C5A Cr1A 71.27(6) . . ?
C4A C5A Cr1A 70.79(7) . . ?
C5A C6A C1A 120.0 . . ?
C5A C6A Cr1A 70.66(6) . . ?
C1A C6A Cr1A 71.20(6) . . ?
C8A C7A C12A 120.0 . . ?
C8A C7A Cr1A 70.96(7) . . ?
C12A C7A Cr1A 71.02(6) . . ?
C7A C8A C9A 120.0 . . ?
C7A C8A Cr1A 70.96(7) . . ?
C9A C8A Cr1A 71.02(6) . . ?
C8A C9A C10A 120.0 . . ?
C8A C9A Cr1A 70.91(6) . . ?
C10A C9A Cr1A 71.03(6) . . ?
C11A C10A C9A 120.0 . . ?
C11A C10A Cr1A 70.99(7) . . ?
C9A C10A Cr1A 70.93(6) . . ?
C10A C11A C12A 120.0 . . ?
C10A C11A Cr1A 70.99(7) . . ?
C12A C11A Cr1A 70.93(6) . . ?
C11A C12A C7A 120.0 . . ?
C11A C12A Cr1A 71.04(6) . . ?
C7A C12A Cr1A 70.91(6) . . ?
C4B Cr1B C5B 38.2 . . ?
C4B Cr1B C3B 38.2 . . ?
C5B Cr1B C3B 68.9 . . ?
C4B Cr1B C8B 144.3(2) . . ?
C5B Cr1B C8B 177.3(2) . . ?
C3B Cr1B C8B 112.68(17) . . ?
C4B Cr1B C7B 177.3(2) . . ?
C5B Cr1B C7B 139.5(2) . . ?
C3B Cr1B C7B 144.5(2) . . ?
C8B Cr1B C7B 38.1 . . ?
C4B Cr1B C9B 112.60(17) . . ?
C5B Cr1B C9B 144.5(2) . . ?
C3B Cr1B C9B 98.16(9) . . ?
C8B Cr1B C9B 38.1 . . ?
C7B Cr1B C9B 68.8 . . ?
C4B Cr1B C12B 139.3(2) . . ?
C5B Cr1B C12B 109.76(16) . . ?
C3B Cr1B C12B 176.9(2) . . ?
C8B Cr1B C12B 68.8 . . ?
C7B Cr1B C12B 38.1 . . ?
C9B Cr1B C12B 81.4 . . ?
C4B Cr1B C10B 98.30(8) . . ?
C5B Cr1B C10B 113.02(17) . . ?
C3B Cr1B C10B 109.08(16) . . ?
C8B Cr1B C10B 68.8 . . ?
C7B Cr1B C10B 81.4 . . ?
C9B Cr1B C10B 38.0 . . ?
C12B Cr1B C10B 68.7 . . ?
C4B Cr1B C11B 109.34(16) . . ?
C5B Cr1B C11B 98.83(8) . . ?
C3B Cr1B C11B 139.0(2) . . ?
C8B Cr1B C11B 81.4 . . ?
C7B Cr1B C11B 68.8 . . ?
C9B Cr1B C11B 68.7 . . ?
C12B Cr1B C11B 38.0 . . ?
C10B Cr1B C11B 38.0 . . ?
C4B Cr1B C6B 68.8 . . ?
C5B Cr1B C6B 38.0 . . ?
C3B Cr1B C6B 81.4 . . ?
C8B Cr1B C6B 139.5(2) . . ?
C7B Cr1B C6B 109.90(15) . . ?
C9B Cr1B C6B 177.0(2) . . ?
C12B Cr1B C6B 99.23(9) . . ?
C10B Cr1B C6B 144.9(2) . . ?
C11B Cr1B C6B 113.53(17) . . ?
C4B Cr1B C2B 68.8 . . ?
C5B Cr1B C2B 81.4 . . ?
C3B Cr1B C2B 38.0 . . ?
C8B Cr1B C2B 98.56(9) . . ?
C7B Cr1B C2B 113.19(17) . . ?
C9B Cr1B C2B 109.23(16) . . ?
C12B Cr1B C2B 144.9(2) . . ?
C10B Cr1B C2B 138.9(2) . . ?
C11B Cr1B C2B 176.7(2) . . ?
C6B Cr1B C2B 68.6 . . ?
C4B Cr1B C1B 81.4 . . ?
C5B Cr1B C1B 68.7 . . ?
C3B Cr1B C1B 68.7 . . ?
C8B Cr1B C1B 109.64(15) . . ?
C7B Cr1B C1B 99.09(8) . . ?
C9B Cr1B C1B 139.2(2) . . ?
C12B Cr1B C1B 113.61(17) . . ?
C10B Cr1B C1B 176.7(2) . . ?
C11B Cr1B C1B 145.1(2) . . ?
C6B Cr1B C1B 37.9 . . ?
C2B Cr1B C1B 37.9 . . ?
C2B C1B C6B 120.0 . . ?
C2B C1B Cr1B 70.89(6) . . ?
C6B C1B Cr1B 70.87(6) . . ?
C3B C2B C1B 120.0 . . ?
C3B C2B Cr1B 70.68(6) . . ?
C1B C2B Cr1B 71.17(6) . . ?
C4B C3B C2B 120.0 . . ?
C4B C3B Cr1B 70.77(6) . . ?
C2B C3B Cr1B 71.28(6) . . ?
C3B C4B C5B 120.0 . . ?
C3B C4B Cr1B 71.08(6) . . ?
C5B C4B Cr1B 71.06(6) . . ?
C6B C5B C4B 120.0 . . ?
C6B C5B Cr1B 71.27(6) . . ?
C4B C5B Cr1B 70.78(7) . . ?
C5B C6B C1B 120.0 . . ?
C5B C6B Cr1B 70.68(6) . . ?
C1B C6B Cr1B 71.19(6) . . ?
C8B C7B C12B 120.0 . . ?
C8B C7B Cr1B 70.94(7) . . ?
C12B C7B Cr1B 71.04(7) . . ?
C7B C8B C9B 120.0 . . ?
C7B C8B Cr1B 70.97(7) . . ?
C9B C8B Cr1B 71.02(7) . . ?
C10B C9B C8B 120.0 . . ?
C10B C9B Cr1B 71.05(6) . . ?
C8B C9B Cr1B 70.90(6) . . ?
C9B C10B C11B 120.0 . . ?
C9B C10B Cr1B 70.90(6) . . ?
C11B C10B Cr1B 71.01(7) . . ?
C12B C11B C10B 120.0 . . ?
C12B C11B Cr1B 70.93(6) . . ?
C10B C11B Cr1B 70.97(7) . . ?
C11B C12B C7B 120.0 . . ?
C11B C12B Cr1B 71.04(6) . . ?
C7B C12B Cr1B 70.89(6) . . ?
C2S C1S C6S 120.0 . . ?
C2S C1S Cl1S 117.9(4) . . ?
C6S C1S Cl1S 122.0(4) . . ?
C3S C2S C1S 120.0 . . ?
C3S C2S Cl2S 116.8(3) . . ?
C1S C2S Cl2S 123.1(3) . . ?
C4S C3S C2S 120.0 . . ?
C3S C4S C5S 120.0 . . ?
C4S C5S C6S 120.0 . . ?
C5S C6S C1S 120.0 . . ?
C8S C7S C12S 120.0 . . ?
C8S C7S Cl3S 123.9(4) . . ?
C12S C7S Cl3S 116.1(4) . . ?
C7S C8S C9S 120.0 . . ?
C7S C8S Cl4S 119.2(4) . . ?
C9S C8S Cl4S 120.7(4) . . ?
C10S C9S C8S 120.0 . . ?
C9S C10S C11S 120.0 . . ?
C10S C11S C12S 120.0 . . ?
C11S C12S C7S 120.0 . . ?

loop_
_geom_bond_atom_site_label_1
_geom_bond_atom_site_label_2
_geom_bond_distance
_geom_bond_site_symmetry_2
_geom_bond_publ_flag
Cr1A C4A 2.1241(18) . ?
Cr1A C5A 2.1274(17) . ?
Cr1A C3A 2.1288(18) . ?
Cr1A C7A 2.1306(18) . ?
Cr1A C8A 2.1306(18) . ?
Cr1A C12A 2.1320(19) . ?
Cr1A C9A 2.1320(19) . ?
Cr1A C11A 2.1334(19) . ?
Cr1A C10A 2.1334(19) . ?
Cr1A C6A 2.1352(18) . ?
Cr1A C2A 2.1366(18) . ?
Cr1A C1A 2.1398(18) . ?
C1A C2A 1.3900 . ?
C1A C6A 1.3900 . ?
C2A C3A 1.3900 . ?
C3A C4A 1.3900 . ?
C4A C5A 1.3900 . ?
C5A C6A 1.3900 . ?
C7A C8A 1.3900 . ?
C7A C12A 1.3900 . ?
C8A C9A 1.3900 . ?
C9A C10A 1.3900 . ?
C10A C11A 1.3900 . ?
C11A C12A 1.3900 . ?
Cr1B C4B 2.1245(18) . ?
Cr1B C5B 2.1282(17) . ?
Cr1B C3B 2.1286(19) . ?
Cr1B C8B 2.1297(18) . ?
Cr1B C7B 2.1302(18) . ?
Cr1B C9B 2.1311(19) . ?
Cr1B C12B 2.1321(19) . ?
Cr1B C10B 2.1331(19) . ?
Cr1B C11B 2.1336(19) . ?
Cr1B C6B 2.1358(18) . ?
Cr1B C2B 2.1363(18) . ?
Cr1B C1B 2.1399(19) . ?
C1B C2B 1.3900 . ?
C1B C6B 1.3900 . ?
C2B C3B 1.3900 . ?
C3B C4B 1.3900 . ?
C4B C5B 1.3900 . ?
C5B C6B 1.3900 . ?
C7B C8B 1.3900 . ?
C7B C12B 1.3900 . ?
C8B C9B 1.3900 . ?
C9B C10B 1.3900 . ?
C10B C11B 1.3900 . ?
C11B C12B 1.3900 . ?
Cl1S C1S 1.705(4) . ?
Cl2S C2S 1.719(4) . ?
C1S C2S 1.3900 . ?
C1S C6S 1.3900 . ?
C2S C3S 1.3900 . ?
C3S C4S 1.3900 . ?
C4S C5S 1.3900 . ?
C5S C6S 1.3900 . ?
Cl3S C7S 1.720(6) . ?
Cl4S C8S 1.668(6) . ?
C7S C8S 1.3900 . ?
C7S C12S 1.3900 . ?
C8S C9S 1.3900 . ?
C9S C10S 1.3900 . ?
C10S C11S 1.3900 . ?
C11S C12S 1.3900 . ?
